data_2014159
loop_
_publ_author_name
'Laromaine, Anna'
'Vi\~nas, Clara'
'Sillanp\"a\"a, Reijo'
'Kivek\"as, Raikko'

_publ_section_title
;
 1,2-Bis(methylsulfanyl)-1,2-dicarba-<i>closo</i>-dodecaborane(12)
;
_journal_issue 7
_journal_name_full 'Acta Crystallographica Section C'
_journal_page_first o524
_journal_page_last o526
_journal_paper_doi 10.1107/S0108270104013423
_journal_volume 60
_journal_year 2004
_chemical_formula_iupac 'C4 H16 B10 S2'
_chemical_formula_moiety 'C4 H16 B10 S2'
_chemical_formula_sum 'C4 H16 B10 S2'
_chemical_formula_weight 236.39
_chemical_name_common
;
 1,2-Bis(thiomethyl)-1,2-dicarba-closo-dodecaborane(12)
;
_chemical_name_systematic
;
 1,2-Bis(thiomethyl)-1,2-dicarba-closo-dodecaborane(12)
;
_space_group_IT_number 14
_symmetry_cell_setting monoclinic
_symmetry_space_group_name_Hall '-P 2yn'
_symmetry_space_group_name_H-M 'P 1 21/n 1'
_atom_sites_solution_hydrogens geom
_atom_sites_solution_primary direct
_atom_sites_solution_secondary difmap
_audit_creation_method SHELXL97
_cell_angle_alpha 90.00
_cell_angle_beta 92.9760(10)
_cell_angle_gamma 90.00
_cell_formula_units_Z 4
_cell_length_a 7.16670(10)
_cell_length_b 15.1733(2)
_cell_length_c 11.8894(2)
_cell_measurement_reflns_used 2472
_cell_measurement_temperature 173(2)
_cell_measurement_theta_max 25.682
_cell_measurement_theta_min 2.910
_cell_volume 1291.14(3)
_computing_cell_refinement 'HKL SCALEPACK (Otwinowski & Minor, 1997)'
_computing_data_collection 'COLLECT (Nonius, 1998)'
_computing_data_reduction 'HKL DENZO (Otwinowski & Minor, 1997) and SCALEPACK'
_computing_molecular_graphics 'SHELXTL/PC (Sheldrick, 1990b)'
_computing_publication_material SHELXL97
_computing_structure_refinement 'SHELXL97 (Sheldrick, 1997)'
_computing_structure_solution 'SHELXS97 (Sheldrick, 1990a)'
_diffrn_ambient_temperature 173(2)
_diffrn_detector_area_resol_mean 9
_diffrn_measured_fraction_theta_full 0.98
_diffrn_measured_fraction_theta_max 0.98
_diffrn_measurement_device '95mm CCD camera on \k-goniostat'
_diffrn_measurement_device_type 'Nonius KappaCCD area-detector'
_diffrn_measurement_method '\f scans, and \w scans with \k offsets'
_diffrn_radiation_monochromator 'horizonally mounted graphite crystal'
_diffrn_radiation_type Mok\a
_diffrn_radiation_wavelength 0.71073
_diffrn_reflns_av_R_equivalents 0.0127
_diffrn_reflns_av_sigmaI/netI 0.0222
_diffrn_reflns_limit_h_max 8
_diffrn_reflns_limit_h_min -8
_diffrn_reflns_limit_k_max 16
_diffrn_reflns_limit_k_min -18
_diffrn_reflns_limit_l_max 14
_diffrn_reflns_limit_l_min -14
_diffrn_reflns_number 4565
_diffrn_reflns_theta_full 25.67
_diffrn_reflns_theta_max 25.67
_diffrn_reflns_theta_min 3.19
_diffrn_standards_decay_% <1
_diffrn_standards_number 0
_exptl_absorpt_coefficient_mu 0.367
_exptl_absorpt_correction_type none
_exptl_crystal_colour colourless
_exptl_crystal_density_diffrn 1.216
_exptl_crystal_density_meas ?
_exptl_crystal_density_method 'not measured'
_exptl_crystal_description prism
_exptl_crystal_F_000 488
_exptl_crystal_size_max 0.22
_exptl_crystal_size_mid 0.20
_exptl_crystal_size_min 0.10
_refine_diff_density_max 0.203
_refine_diff_density_min -0.235
_refine_ls_extinction_method none
_refine_ls_goodness_of_fit_ref 1.066
_refine_ls_hydrogen_treatment constr
_refine_ls_matrix_type full
_refine_ls_number_parameters 147
_refine_ls_number_reflns 2397
_refine_ls_number_restraints 0
_refine_ls_restrained_S_all 1.066
_refine_ls_R_factor_all 0.0351
_refine_ls_R_factor_gt 0.0321
_refine_ls_shift/su_max 0.001
_refine_ls_shift/su_mean 0.000
_refine_ls_structure_factor_coef Fsqd
_refine_ls_weighting_details 'w = 1/[\s^2^(Fo^2^)+(0.0386P)^2^+0.5289P] where P=(Fo^2^+2Fc^2^)/3'
_refine_ls_weighting_scheme calc
_refine_ls_wR_factor_gt 0.0842
_refine_ls_wR_factor_ref 0.0863
_reflns_number_gt 2208
_reflns_number_total 2397
_reflns_threshold_expression I>2\s(I)
_cod_data_source_file ga1059.cif
_cod_data_source_block I
_cod_depositor_comments
;
The following automatic conversions were performed:

'_exptl_crystal_density_meas' value 'not measured' was changed to '?'
- the value is perceived as not measured.

Automatic conversion script
Id: cif_fix_values 3008 2015-01-20 13:52:24Z robertas 
;
_cod_original_sg_symbol_H-M 'P 21/n'
_cod_database_code 2014159
_cod_database_fobs_code 2014159

loop_
_symmetry_equiv_pos_as_xyz
'x, y, z'
'-x+1/2, y+1/2, -z+1/2'
'-x, -y, -z'
'x-1/2, -y-1/2, z-1/2'

loop_
_atom_site_label
_atom_site_fract_x
_atom_site_fract_y
_atom_site_fract_z
_atom_site_U_iso_or_equiv
_atom_site_adp_type
_atom_site_calc_flag
_atom_site_refinement_flags
_atom_site_occupancy
_atom_site_disorder_assembly
_atom_site_disorder_group
_atom_site_type_symbol
S1 1.09815(5) 0.10846(3) 0.48976(3) 0.03685(14) Uani d . 1 . . S
S2 0.81334(6) 0.09893(3) 0.71317(3) 0.04101(15) Uani d . 1 . . S
C1 1.06957(18) 0.20545(9) 0.56839(11) 0.0238(3) Uani d . 1 . . C
C2 0.91855(18) 0.20105(9) 0.68494(11) 0.0247(3) Uani d . 1 . . C
B3 1.1564(2) 0.21644(10) 0.70533(12) 0.0251(3) Uani d . 1 . . B
H3 1.2500 0.1657 0.7471 0.030 Uiso calc R 1 . . H
B4 1.2316(2) 0.28472(11) 0.59328(13) 0.0298(3) Uani d . 1 . . B
H4 1.3769 0.2816 0.5631 0.036 Uiso calc R 1 . . H
B5 1.0332(2) 0.30198(11) 0.49946(13) 0.0314(4) Uani d . 1 . . B
H5 1.0457 0.3104 0.4066 0.038 Uiso calc R 1 . . H
B6 0.8429(2) 0.24366(11) 0.55724(12) 0.0263(3) Uani d . 1 . . B
H6 0.7324 0.2103 0.5025 0.032 Uiso calc R 1 . . H
B7 0.9887(2) 0.27737(11) 0.78095(13) 0.0283(3) Uani d . 1 . . B
H7 0.9752 0.2693 0.8738 0.034 Uiso calc R 1 . . H
B8 1.1838(2) 0.33137(11) 0.72558(13) 0.0294(3) Uani d . 1 . . B
H8 1.2989 0.3588 0.7825 0.035 Uiso calc R 1 . . H
B9 1.1045(3) 0.38500(11) 0.59791(15) 0.0370(4) Uani d . 1 . . B
H9 1.1655 0.4490 0.5705 0.044 Uiso calc R 1 . . H
B10 0.8619(3) 0.35929(12) 0.57317(14) 0.0355(4) Uani d . 1 . . B
H10 0.7616 0.4054 0.5279 0.043 Uiso calc R 1 . . H
B11 0.7912(2) 0.29513(11) 0.68763(14) 0.0316(4) Uani d . 1 . . B
H11 0.6460 0.2992 0.7177 0.038 Uiso calc R 1 . . H
B12 0.9568(3) 0.38048(11) 0.71272(15) 0.0354(4) Uani d . 1 . . B
H12 0.9219 0.4415 0.7602 0.043 Uiso calc R 1 . . H
C13 1.2998(3) 0.05695(13) 0.55561(19) 0.0581(6) Uani d . 1 . . C
H13A 1.4030 0.0994 0.5613 0.087 Uiso calc R 1 . . H
H13B 1.3359 0.0063 0.5104 0.087 Uiso calc R 1 . . H
H13C 1.2711 0.0370 0.6312 0.087 Uiso calc R 1 . . H
C14 0.9520(3) 0.05539(14) 0.83013(17) 0.0604(6) Uani d . 1 . . C
H14A 1.0752 0.0384 0.8051 0.091 Uiso calc R 1 . . H
H14B 0.8898 0.0036 0.8601 0.091 Uiso calc R 1 . . H
H14C 0.9669 0.1004 0.8891 0.091 Uiso calc R 1 . . H

loop_
_atom_site_aniso_label
_atom_site_aniso_U_11
_atom_site_aniso_U_22
_atom_site_aniso_U_33
_atom_site_aniso_U_12
_atom_site_aniso_U_13
_atom_site_aniso_U_23
S1 0.0346(2) 0.0362(2) 0.0391(2) 0.00712(15) -0.00376(16) -0.01648(15)
S2 0.0414(2) 0.0428(3) 0.0380(2) -0.01989(17) -0.00580(17) 0.00984(16)
C1 0.0224(6) 0.0265(7) 0.0225(6) 0.0008(5) 0.0017(5) -0.0021(5)
C2 0.0217(6) 0.0307(7) 0.0215(6) -0.0020(5) -0.0004(5) 0.0009(5)
B3 0.0220(7) 0.0287(8) 0.0242(7) -0.0015(6) -0.0022(6) -0.0008(6)
B4 0.0281(8) 0.0348(8) 0.0267(8) -0.0072(7) 0.0034(6) -0.0016(6)
B5 0.0375(9) 0.0324(9) 0.0241(7) -0.0021(7) 0.0001(6) 0.0047(6)
B6 0.0238(7) 0.0325(8) 0.0222(7) 0.0041(6) -0.0031(6) -0.0009(6)
B7 0.0259(7) 0.0372(9) 0.0215(7) -0.0008(6) -0.0001(6) -0.0044(6)
B8 0.0306(8) 0.0296(8) 0.0278(8) -0.0052(6) -0.0010(6) -0.0048(6)
B9 0.0487(11) 0.0266(8) 0.0353(9) -0.0060(7) -0.0017(8) 0.0027(7)
B10 0.0431(9) 0.0304(9) 0.0322(8) 0.0097(7) -0.0073(7) 0.0002(7)
B11 0.0257(7) 0.0411(9) 0.0278(8) 0.0080(7) -0.0008(6) -0.0080(7)
B12 0.0413(9) 0.0296(8) 0.0348(9) 0.0068(7) -0.0037(7) -0.0089(7)
C13 0.0395(9) 0.0535(11) 0.0799(14) 0.0236(8) -0.0123(9) -0.0305(10)
C14 0.0630(12) 0.0551(12) 0.0614(12) -0.0202(10) -0.0132(10) 0.0331(10)

loop_
_atom_type_symbol
_atom_type_description
_atom_type_scat_dispersion_real
_atom_type_scat_dispersion_imag
_atom_type_scat_source
C C 0.0033 0.0016 'International Tables Vol C Tables 4.2.6.8 and 6.1.1.4'
H H 0.0000 0.0000 'International Tables Vol C Tables 4.2.6.8 and 6.1.1.4'
B B 0.0013 0.0007 'International Tables Vol C Tables 4.2.6.8 and 6.1.1.4'
S S 0.1246 0.1234 'International Tables Vol C Tables 4.2.6.8 and 6.1.1.4'

loop_
_geom_angle_atom_site_label_1
_geom_angle_atom_site_label_2
_geom_angle_atom_site_label_3
_geom_angle
_geom_angle_publ_flag
C1 S1 C13 104.27(7) y
C2 S2 C14 104.25(8) y
B4 C1 B5 63.57(9) ?
B4 C1 B3 63.45(9) ?
B5 C1 B3 114.42(11) ?
B4 C1 B6 114.26(11) ?
B5 C1 B6 63.31(9) ?
B3 C1 B6 109.48(10) ?
B4 C1 S1 126.22(9) y
B5 C1 S1 119.05(9) y
B3 C1 S1 122.47(9) y
B6 C1 S1 112.05(9) y
B4 C1 C2 109.06(10) ?
B5 C1 C2 108.71(10) ?
B3 C1 C2 58.57(7) ?
B6 C1 C2 58.04(7) ?
S1 C1 C2 117.90(8) y
B7 C2 B11 63.28(9) ?
B7 C2 B6 114.26(11) ?
B11 C2 B6 63.44(9) ?
B7 C2 B3 63.50(9) ?
B11 C2 B3 114.35(11) ?
B6 C2 B3 109.78(10) ?
B7 C2 S2 126.21(9) y
B11 C2 S2 120.03(10) y
B6 C2 S2 112.45(9) y
B3 C2 S2 121.43(9) y
B7 C2 C1 108.99(10) ?
B11 C2 C1 109.17(10) ?
B6 C2 C1 58.64(7) ?
B3 C2 C1 58.32(7) ?
S2 C2 C1 117.29(9) y
C1 B3 C2 63.11(8) ?
C1 B3 B8 104.85(10) ?
C2 B3 B8 104.72(11) ?
C1 B3 B4 57.36(8) ?
C2 B3 B4 107.85(10) ?
B8 B3 B4 59.74(9) ?
C1 B3 B7 107.76(10) ?
C2 B3 B7 57.13(8) ?
B8 B3 B7 59.78(9) ?
B4 B3 B7 108.03(11) ?
C1 B3 H3 122.2 ?
C2 B3 H3 122.3 ?
B8 B3 H3 123.9 ?
B4 B3 H3 122.1 ?
B7 B3 H3 122.2 ?
C1 B4 B8 106.09(11) ?
C1 B4 B9 105.49(11) ?
B8 B4 B9 60.52(9) ?
C1 B4 B5 58.34(8) ?
B8 B4 B5 108.20(12) ?
B9 B4 B5 59.95(10) ?
C1 B4 B3 59.18(8) ?
B8 B4 B3 59.50(9) ?
B9 B4 B3 107.34(11) ?
B5 B4 B3 106.85(11) ?
C1 B4 H4 123.8 ?
B8 B4 H4 121.7 ?
B9 B4 H4 122.2 ?
B5 B4 H4 122.1 ?
B3 B4 H4 122.3 ?
C1 B5 B10 106.16(11) ?
C1 B5 B9 105.24(11) ?
B10 B5 B9 60.63(10) ?
C1 B5 B4 58.08(8) ?
B10 B5 B4 108.27(11) ?
B9 B5 B4 59.90(10) ?
C1 B5 B6 59.20(8) ?
B10 B5 B6 59.49(10) ?
B9 B5 B6 107.22(12) ?
B4 B5 B6 106.61(11) ?
C1 B5 H5 124.0 ?
B10 B5 H5 121.6 ?
B9 B5 H5 122.3 ?
B4 B5 H5 122.2 ?
B6 B5 H5 122.4 ?
C2 B6 C1 63.33(8) ?
C2 B6 B10 105.10(11) ?
C1 B6 B10 104.99(11) ?
C2 B6 B11 57.82(8) ?
C1 B6 B11 108.46(10) ?
B10 B6 B11 59.56(9) ?
C2 B6 B5 108.31(10) ?
C1 B6 B5 57.50(8) ?
B10 B6 B5 59.71(10) ?
B11 B6 B5 108.19(11) ?
C2 B6 H6 121.8 ?
C1 B6 H6 121.9 ?
B10 B6 H6 124.0 ?
B11 B6 H6 121.9 ?
B5 B6 H6 122.0 ?
C2 B7 B12 105.66(11) ?
C2 B7 B11 58.66(8) ?
B12 B7 B11 59.96(10) ?
C2 B7 B8 106.20(10) ?
B12 B7 B8 60.55(10) ?
B11 B7 B8 108.43(11) ?
C2 B7 B3 59.37(8) ?
B12 B7 B3 107.42(11) ?
B11 B7 B3 107.37(10) ?
B8 B7 B3 59.42(9) ?
C2 B7 H7 123.7 ?
B12 B7 H7 122.2 ?
B11 B7 H7 121.8 ?
B8 B7 H7 121.7 ?
B3 B7 H7 122.1 ?
B3 B8 B4 60.76(9) ?
B3 B8 B7 60.80(9) ?
B4 B8 B7 109.65(11) ?
B3 B8 B12 107.75(11) ?
B4 B8 B12 107.87(11) ?
B7 B8 B12 59.59(9) ?
B3 B8 B9 107.74(11) ?
B4 B8 B9 59.77(9) ?
B7 B8 B9 107.63(12) ?
B12 B8 B9 59.37(10) ?
B3 B8 H8 121.4 ?
B4 B8 H8 120.9 ?
B7 B8 H8 121.1 ?
B12 B8 H8 122.4 ?
B9 B8 H8 122.4 ?
B12 B9 B4 108.58(12) ?
B12 B9 B5 108.50(12) ?
B4 B9 B5 60.16(9) ?
B12 B9 B8 60.31(10) ?
B4 B9 B8 59.71(9) ?
B5 B9 B8 107.72(11) ?
B12 B9 B10 60.28(10) ?
B4 B9 B10 107.66(12) ?
B5 B9 B10 59.60(10) ?
B8 B9 B10 107.65(12) ?
B12 B9 H9 121.0 ?
B4 B9 H9 121.7 ?
B5 B9 H9 121.7 ?
B8 B9 H9 122.0 ?
B10 B9 H9 122.1 ?
B11 B10 B6 60.85(9) ?
B11 B10 B5 110.10(12) ?
B6 B10 B5 60.79(9) ?
B11 B10 B12 59.71(10) ?
B6 B10 B12 107.50(11) ?
B5 B10 B12 107.86(12) ?
B11 B10 B9 107.93(12) ?
B6 B10 B9 107.57(11) ?
B5 B10 B9 59.77(10) ?
B12 B10 B9 59.31(10) ?
B11 B10 H10 120.8 ?
B6 B10 H10 121.6 ?
B5 B10 H10 120.8 ?
B12 B10 H10 122.5 ?
B9 B10 H10 122.4 ?
C2 B11 B10 105.85(11) ?
C2 B11 B12 105.20(11) ?
B10 B11 B12 60.73(10) ?
C2 B11 B7 58.05(8) ?
B10 B11 B7 108.30(12) ?
B12 B11 B7 59.98(9) ?
C2 B11 B6 58.73(8) ?
B10 B11 B6 59.59(9) ?
B12 B11 B6 107.31(12) ?
B7 B11 B6 106.32(11) ?
C2 B11 H11 124.2 ?
B10 B11 H11 121.6 ?
B12 B11 H11 122.1 ?
B7 B11 H11 122.2 ?
B6 B11 H11 122.5 ?
B9 B12 B11 108.69(12) ?
B9 B12 B7 108.60(12) ?
B11 B12 B7 60.06(9) ?
B9 B12 B8 60.32(10) ?
B11 B12 B8 107.95(11) ?
B7 B12 B8 59.85(9) ?
B9 B12 B10 60.41(10) ?
B11 B12 B10 59.56(10) ?
B7 B12 B10 107.44(11) ?
B8 B12 B10 107.75(12) ?
B9 B12 H12 120.9 ?
B11 B12 H12 121.6 ?
B7 B12 H12 121.8 ?
B8 B12 H12 121.8 ?
B10 B12 H12 122.1 ?
S1 C13 H13A 109.5 ?
S1 C13 H13B 109.5 ?
H13A C13 H13B 109.5 ?
S1 C13 H13C 109.5 ?
H13A C13 H13C 109.5 ?
H13B C13 H13C 109.5 ?
S2 C14 H14A 109.5 ?
S2 C14 H14B 109.5 ?
H14A C14 H14B 109.5 ?
S2 C14 H14C 109.5 ?
H14A C14 H14C 109.5 ?
H14B C14 H14C 109.5 ?

loop_
_geom_bond_atom_site_label_1
_geom_bond_atom_site_label_2
_geom_bond_site_symmetry_2
_geom_bond_distance
_geom_bond_publ_flag
S1 C1 . 1.7610(13) y
S1 C13 . 1.7876(18) y
S2 C2 . 1.7630(14) y
S2 C14 . 1.7929(18) y
C1 B4 . 1.687(2) ?
C1 B5 . 1.692(2) ?
C1 B3 . 1.7208(19) y
C1 B6 . 1.7233(19) y
C1 C2 . 1.8033(18) y
C2 B7 . 1.684(2) ?
C2 B11 . 1.695(2) ?
C2 B6 . 1.7121(19) y
C2 B3 . 1.7255(19) y
B3 B8 . 1.770(2) ?
B3 B4 . 1.792(2) ?
B3 B7 . 1.795(2) ?
B3 H3 . 1.1200 ?
B4 B8 . 1.774(2) ?
B4 B9 . 1.775(2) ?
B4 B5 . 1.780(2) ?
B4 H4 . 1.1200 ?
B5 B10 . 1.773(2) ?
B5 B9 . 1.776(2) ?
B5 B6 . 1.792(2) ?
B5 H5 . 1.1200 ?
B6 B10 . 1.769(2) ?
B6 B11 . 1.792(2) ?
B6 H6 . 1.1200 ?
B7 B12 . 1.772(2) ?
B7 B11 . 1.773(2) ?
B7 B8 . 1.776(2) ?
B7 H7 . 1.1200 ?
B8 B12 . 1.789(2) ?
B8 B9 . 1.789(2) ?
B8 H8 . 1.1200 ?
B9 B12 . 1.772(3) ?
B9 B10 . 1.792(3) ?
B9 H9 . 1.1200 ?
B10 B11 . 1.769(3) ?
B10 B12 . 1.789(2) ?
B10 H10 . 1.1200 ?
B11 B12 . 1.771(2) ?
B11 H11 . 1.1200 ?
B12 H12 . 1.1200 ?
C13 H13A . 0.9800 ?
C13 H13B . 0.9800 ?
C13 H13C . 0.9800 ?
C14 H14A . 0.9800 ?
C14 H14B . 0.9800 ?
C14 H14C . 0.9800 ?

loop_
_geom_torsion_atom_site_label_1
_geom_torsion_atom_site_label_2
_geom_torsion_atom_site_label_3
_geom_torsion_atom_site_label_4
_geom_torsion
_geom_torsion_publ_flag
S1 C1 C2 S2 1.07(13) y
C1 C2 S2 C14 101.12(11) y
C2 C1 S1 C13 -92.40(12) y
